data_8100366
loop_
_publ_author_name
'Harms, Klaus'
'Biesemeier, Frank'
'M\"uller, Ulrich'

_publ_section_title
;
Crystal Structure of Hexamethanolo-iron diiodide, Fe(HOCH~3~)~6~I~2~
;
_journal_coden_ASTM ZKNSFT
_journal_issue 2
_journal_name_full
;
 Zeitschrift f\"ur Kristallographie - New Crystal Structures
;
_journal_page_first 164
_journal_page_last 164
_journal_paper_doi 10.1524/ncrs.2003.218.2.164
_journal_volume 218
_journal_year 2003
_chemical_formula_moiety 'Fe(H O C H3)6 I2'
_chemical_formula_structural 'Fe(H O C H3)6 I2'
_chemical_formula_sum 'C6 H24 Fe I2 O6'
_chemical_formula_weight 501.90
_chemical_name_systematic 'hexamethanolo-iron diiodide'
_space_group_IT_number 147
_symmetry_cell_setting trigonal
_symmetry_space_group_name_Hall '-P 3'
_symmetry_space_group_name_H-M 'P -3'
_atom_sites_solution_hydrogens geom
_atom_sites_solution_primary 'isotypism to CaBr~2~dcot 6 CH~3~OH'
_atom_sites_solution_secondary none
_audit_creation_method 'SHELXL-97 and manual editing'
_cell_angle_alpha 90.0
_cell_angle_beta 90.0
_cell_angle_gamma 120.0
_cell_formula_units_Z 1
_cell_length_a 8.2947(8)
_cell_length_b 8.2947(8)
_cell_length_c 7.0884(6)
_cell_measurement_reflns_used 9697
_cell_measurement_temperature 193(2)
_cell_measurement_theta_max 28.5
_cell_measurement_theta_min 2.8
_cell_volume 422.36(9)
_computing_cell_refinement 'Stoe X-AREA 1.18'
_computing_data_collection 'Stoe X-AREA 1.18 (Stoe Cie GmbH, 2002)'
_computing_data_reduction 'Stoe X-AREA 1.18'
_computing_molecular_graphics 'DIAMOND (Brandenburg, 1999)'
_computing_publication_material 'SHELXL-97 (Sheldrick, 1997)'
_computing_structure_refinement 'SHELXL-97 (Sheldrick, 1997)'
_computing_structure_solution 'SHELXS-97 (Sheldrick, 1990)'
_diffrn_ambient_temperature 193(2)
_diffrn_detector_area_resol_mean 6.67
_diffrn_measured_fraction_theta_full 0.996
_diffrn_measured_fraction_theta_max 0.996
_diffrn_measurement_device_type 'Stoe IPDS 2'
_diffrn_measurement_method
;
\D\F = 1.0\%, \W 0 to 180 \% at \F = 30,
\W 0 to 98 at \F = 120
;
_diffrn_radiation_monochromator graphite
_diffrn_radiation_source 'fine-focus sealed tube'
_diffrn_radiation_type MoK\a
_diffrn_radiation_wavelength 0.71073
_diffrn_reflns_av_R_equivalents 0.0475
_diffrn_reflns_av_sigmaI/netI 0.0180
_diffrn_reflns_limit_h_max 11
_diffrn_reflns_limit_h_min -11
_diffrn_reflns_limit_k_max 11
_diffrn_reflns_limit_k_min -10
_diffrn_reflns_limit_l_max 9
_diffrn_reflns_limit_l_min -9
_diffrn_reflns_number 5978
_diffrn_reflns_theta_full 28.63
_diffrn_reflns_theta_max 28.63
_diffrn_reflns_theta_min 2.84
_diffrn_standards_decay_% 0
_diffrn_standards_interval_count ?
_diffrn_standards_interval_time ?
_diffrn_standards_number ?
_exptl_absorpt_coefficient_mu 4.561
_exptl_absorpt_correction_T_max 0.5631
_exptl_absorpt_correction_T_min 0.3337
_exptl_absorpt_correction_type integration
_exptl_absorpt_process_details 'from indexed faces, STOE X-RED'
_exptl_crystal_colour colourless
_exptl_crystal_density_diffrn 1.977
_exptl_crystal_density_method 'not measured'
_exptl_crystal_description 'hexagonal prism'
_exptl_crystal_F_000 240
_exptl_crystal_size_max 0.34
_exptl_crystal_size_mid 0.24
_exptl_crystal_size_min 0.13
_refine_diff_density_max 0.508
_refine_diff_density_min -1.692
_refine_diff_density_rms 0.152
_refine_ls_extinction_method none
_refine_ls_goodness_of_fit_ref 1.270
_refine_ls_hydrogen_treatment mixed
_refine_ls_matrix_type full
_refine_ls_number_parameters 37
_refine_ls_number_reflns 730
_refine_ls_number_restraints 0
_refine_ls_restrained_S_all 1.270
_refine_ls_R_factor_all 0.0234
_refine_ls_R_factor_gt 0.0232
_refine_ls_shift/su_max 0.002
_refine_ls_shift/su_mean 0.000
_refine_ls_structure_factor_coef Fsqd
_refine_ls_weighting_details 'calc w=1/[\s^2^(Fo^2^)+(0.0289P)^2^+0.5254P] where P=(Fo^2^+2Fc^2^)/3'
_refine_ls_weighting_scheme calc
_refine_ls_wR_factor_gt 0.0652
_refine_ls_wR_factor_ref 0.0653
_reflns_number_gt 726
_reflns_number_total 730
_reflns_threshold_expression >2sigma(I)
_cod_database_code 8100366

loop_
_symmetry_equiv_pos_as_xyz
'x, y, z'
'-y, x-y, z'
'-x+y, -x, z'
'-x, -y, -z'
'y, -x+y, -z'
'x-y, x, -z'

loop_
_atom_site_label
_atom_site_type_symbol
_atom_site_fract_x
_atom_site_fract_y
_atom_site_fract_z
_atom_site_U_iso_or_equiv
_atom_site_adp_type
_atom_site_occupancy
_atom_site_symmetry_multiplicity
_atom_site_Wyckoff_symbol
_atom_site_calc_flag
_atom_site_refinement_flags
_atom_site_disorder_assembly
_atom_site_disorder_group
Fe Fe 0.0000 0.0000 0.0000 0.0229(2) Uani 1 1 a d S . .
I I 0.3333 -0.3333 0.23363(7) 0.03225(14) Uani 1 2 d d S . .
O O 0.2127(5) 0.2083(5) 0.1675(6) 0.035(1) Uani 1 6 g d P . .
H1 H 0.185(10) 0.282(10) 0.200(10) 0.039(19) Uiso 1 6 g d P . .
C C 0.3541(8) 0.2016(13) 0.2741(8) 0.0479(17) Uani 1 6 g d P . .
H2 H 0.4335 0.3229 0.3337 0.16(4) Uiso 1 6 g calc PR . .
H3 H 0.4297 0.1717 0.1905 0.16(4) Uiso 1 6 g calc PR . .
H4 H 0.2967 0.1055 0.3717 0.16(4) Uiso 1 6 g calc PR . .

loop_
_atom_site_aniso_label
_atom_site_aniso_U_11
_atom_site_aniso_U_22
_atom_site_aniso_U_33
_atom_site_aniso_U_23
_atom_site_aniso_U_13
_atom_site_aniso_U_12
Fe 0.0196(3) 0.0196(3) 0.0294(6) 0.000 0.000 0.00981(16)
I 0.02587(15) 0.02587(15) 0.0450(2) 0.000 0.000 0.01294(7)
C 0.043(4) 0.045(3) 0.056(4) -0.009(3) -0.029(3) 0.022(3)
O 0.0325(19) 0.0244(17) 0.0499(19) -0.0104(15) -0.0172(16) 0.0161(14)

loop_
_atom_type_symbol
_atom_type_description
_atom_type_scat_dispersion_real
_atom_type_scat_dispersion_imag
_atom_type_scat_source
C C 0.0033 0.0016 'International Tables Vol C Tables 4.2.6.8 and 6.1.1.4'
H H 0.0000 0.0000 'International Tables Vol C Tables 4.2.6.8 and 6.1.1.4'
I I -0.4742 1.8119 'International Tables Vol C Tables 4.2.6.8 and 6.1.1.4'
Fe Fe 0.3463 0.8444 'International Tables Vol C Tables 4.2.6.8 and 6.1.1.4'
O O 0.0106 0.0060 'International Tables Vol C Tables 4.2.6.8 and 6.1.1.4'

loop_
_geom_angle_atom_site_label_1
_geom_angle_atom_site_label_2
_geom_angle_atom_site_label_3
_geom_angle
_geom_angle_site_symmetry_1
_geom_angle_site_symmetry_3
_geom_angle_publ_flag
O Fe O 180.0 4 . ?
O Fe O 88.6(2) 6 . ?
O Fe O 91.4(2) . 2 ?
Fe O C 129.5(5) . . ?
Fe O H1 111(8) . . ?
C O H1 116(8) . . ?

loop_
_geom_bond_atom_site_label_1
_geom_bond_atom_site_label_2
_geom_bond_distance
_geom_bond_site_symmetry_2
_geom_bond_publ_flag
Fe O 2.112(3) . ?
C O 1.419(7) . ?
C H1 0.79(8) . ?
